data_4020371
loop_
_publ_author_name
'Ken-ichi Sato'
'Shoji Akai'
'Naoki Sugita'
'Tadatsugu Ohsawa'
'Tomokazu Kogure'
'Hirotsugu Shoji'
'Juji Yoshimura'

_publ_section_title
;
 Novel and Stereocontrolled Synthesis of
 (+-)-Tetrodotoxin from myo-Inositol
;
_journal_name_full 'Journal of Organic Chemistry'
_journal_page_first 7496
_journal_page_last 7504
_journal_paper_doi 10.1021/jo050342t
_journal_volume 70
_journal_year 2005
_chemical_formula_moiety 'C34 H46 N4 O8 Si '
_chemical_formula_sum 'C34 H46 N4 O8 Si'
_chemical_formula_weight 666.84
_space_group_IT_number 9
_symmetry_cell_setting monoclinic
_symmetry_space_group_name_Hall 'C -2yc'
_symmetry_space_group_name_H-M 'C 1 c 1'
_cell_angle_alpha 90
_cell_angle_beta 103.49(2)
_cell_angle_gamma 90
_cell_formula_units_Z 4
_cell_length_a 13.678(4)
_cell_length_b 15.941(3)
_cell_length_c 17.499(3)
_cell_measurement_temperature 301.1
_cell_volume 3710(1)
_exptl_crystal_density_diffrn 1.194
_cod_original_sg_symbol_Hall c_-2yc
_cod_original_sg_symbol_H-M 'C c'
_cod_original_formula_sum 'C34 H46 N4 O8 Si '
_cod_database_code 4020371

loop_
_symmetry_equiv_pos_site_id
_symmetry_equiv_pos_as_xyz
1 +X,+Y,+Z
2 +X,-Y,1/2+Z
3 1/2+X,1/2+Y,+Z
4 1/2+X,1/2-Y,1/2+Z

loop_
_atom_site_label
_atom_site_type_symbol
_atom_site_fract_x
_atom_site_fract_y
_atom_site_fract_z
_atom_site_U_iso_or_equiv
_atom_site_adp_type
_atom_site_occupancy
_atom_site_symmetry_multiplicity
_atom_site_calc_flag
_atom_site_refinement_flags
_atom_site_disorder_assembly
_atom_site_disorder_group
Si1 Si 0.7207(1) 0.48624(7) 0.32740(8) 0.0550(4) Uani 1.00 1 d . . .
O1 O 0.3377(2) 0.5030(2) 0.2663(2) 0.0578(9) Uani 1.00 1 d . . .
O2 O 0.2570(2) 0.4950(2) 0.3660(2) 0.069(1) Uani 1.00 1 d . . .
O3 O 0.3238(2) 0.3412(2) 0.4789(2) 0.0580(9) Uani 1.00 1 d . . .
O8 O 0.3721(2) 0.4688(2) 0.5319(2) 0.069(1) Uani 1.00 1 d . . .
O4 O 0.5165(2) 0.2914(2) 0.4623(2) 0.0599(9) Uani 1.00 1 d . . .
O5 O 0.6191(2) 0.4254(2) 0.3012(1) 0.0546(9) Uani 1.00 1 d . . .
O6 O 0.3486(2) 0.3952(2) 0.1198(2) 0.063(1) Uani 1.00 1 d . . .
O7 O 0.5229(3) 0.1469(2) 0.4512(2) 0.088(1) Uani 1.00 1 d . . .
N1 N 0.5668(3) 0.2905(3) 0.1502(3) 0.085(2) Uani 1.00 1 d . . .
N2 N 0.3537(3) 0.2732(2) 0.2393(2) 0.056(1) Uani 1.00 1 d . . .
N3 N 0.2771(3) 0.2651(2) 0.1899(2) 0.072(1) Uani 1.00 1 d . . .
N4 N 0.2032(4) 0.2461(3) 0.1471(3) 0.128(2) Uani 1.00 1 d . . .
C1 C 0.3137(3) 0.4171(3) 0.2721(2) 0.051(1) Uani 1.00 1 d . . .
C2 C 0.2877(3) 0.4121(3) 0.3541(2) 0.051(1) Uani 1.00 1 d . . .
C3 C 0.3716(3) 0.3826(2) 0.4246(2) 0.049(1) Uani 1.00 1 d . . .
C32 C 0.4292(3) 0.4522(3) 0.4754(3) 0.058(1) Uani 1.00 1 d . . .
C4 C 0.4364(3) 0.3169(2) 0.3969(2) 0.049(1) Uani 1.00 1 d . . .
C5 C 0.4809(3) 0.3456(2) 0.3293(2) 0.044(1) Uani 1.00 1 d . . .
C33 C 0.5523(3) 0.4197(3) 0.3530(2) 0.053(1) Uani 1.00 1 d . . .
C6 C 0.3959(3) 0.3594(2) 0.2568(2) 0.045(1) Uani 1.00 1 d . . .
C34 C 0.4310(3) 0.3912(2) 0.1847(2) 0.052(1) Uani 1.00 1 d . . .
C7 C 0.5095(3) 0.3335(3) 0.1666(3) 0.062(2) Uani 1.00 1 d . . .
C8 C 0.2699(3) 0.5487(3) 0.3036(3) 0.067(2) Uani 1.00 1 d . . .
C9 C 0.3202(4) 0.6290(3) 0.3368(3) 0.103(2) Uani 1.00 1 d . . .
C10 C 0.1699(4) 0.5634(3) 0.2472(3) 0.100(2) Uani 1.00 1 d . . .
C11 C 0.3232(3) 0.3921(3) 0.5459(3) 0.063(2) Uani 1.00 1 d . . .
C12 C 0.2171(4) 0.4125(3) 0.5479(3) 0.093(2) Uani 1.00 1 d . . .
C13 C 0.3825(4) 0.3482(3) 0.6185(3) 0.099(2) Uani 1.00 1 d . . .
C14 C 0.4990(4) 0.2115(3) 0.4947(3) 0.084(2) Uani 1.00 1 d . . .
C15 C 0.6274(5) 0.1388(4) 0.4576(4) 0.135(3) Uani 1.00 1 d . . .
C16 C 0.7817(3) 0.4838(3) 0.2419(3) 0.070(2) Uani 1.00 1 d . . .
C17 C 0.7114(4) 0.5072(3) 0.1642(3) 0.096(2) Uani 1.00 1 d . . .
C18 C 0.8730(4) 0.5445(3) 0.2590(3) 0.106(2) Uani 1.00 1 d . . .
C19 C 0.8216(4) 0.3941(3) 0.2346(3) 0.109(2) Uani 1.00 1 d . . .
C20 C 0.8041(3) 0.4406(3) 0.4168(3) 0.060(1) Uani 1.00 1 d . . .
C21 C 0.8808(4) 0.4867(3) 0.4644(3) 0.087(2) Uani 1.00 1 d . . .
C22 C 0.9443(4) 0.4530(4) 0.5300(4) 0.101(2) Uani 1.00 1 d . . .
C23 C 0.9337(4) 0.3714(4) 0.5494(3) 0.100(2) Uani 1.00 1 d . . .
C24 C 0.8597(5) 0.3231(3) 0.5042(4) 0.096(2) Uani 1.00 1 d . . .
C25 C 0.7960(4) 0.3575(3) 0.4389(3) 0.078(2) Uani 1.00 1 d . . .
C26 C 0.6745(3) 0.5914(3) 0.3535(3) 0.058(1) Uani 1.00 1 d . . .
C27 C 0.6749(4) 0.6115(3) 0.4311(3) 0.086(2) Uani 1.00 1 d . . .
C28 C 0.6300(5) 0.6836(4) 0.4505(3) 0.105(2) Uani 1.00 1 d . . .
C29 C 0.5836(4) 0.7376(3) 0.3942(4) 0.093(2) Uani 1.00 1 d . . .
C30 C 0.5811(4) 0.7208(4) 0.3168(4) 0.097(2) Uani 1.00 1 d . . .
C31 C 0.6261(4) 0.6471(3) 0.2973(3) 0.079(2) Uani 1.00 1 d . . .
H1 H 0.3585 0.4466 0.0874 0.074 Uiso 1.00 1 c R . .
H2 H 0.5145 0.4701 0.3500 0.065 Uiso 1.00 1 c R . .
H3 H 0.5902 0.4120 0.4056 0.065 Uiso 1.00 1 c R . .
H4 H 0.4587 0.4458 0.1954 0.063 Uiso 1.00 1 c R . .
H5 H 0.2539 0.4059 0.2332 0.061 Uiso 1.00 1 c R . .
H6 H 0.5205 0.3005 0.3174 0.051 Uiso 1.00 1 c R . .
H7 H 0.3955 0.2694 0.3795 0.057 Uiso 1.00 1 c R . .
H8 H 0.2316 0.3762 0.3500 0.062 Uiso 1.00 1 c R . .
H9 H 0.4949 0.4338 0.5004 0.070 Uiso 1.00 1 c R . .
H10 H 0.4336 0.5010 0.4450 0.070 Uiso 1.00 1 c R . .
H11 H 0.6234 0.6357 0.2435 0.094 Uiso 1.00 1 c R . .
H12 H 0.5391 0.2071 0.5472 0.099 Uiso 1.00 1 c R . .
H13 H 0.4299 0.2068 0.4962 0.099 Uiso 1.00 1 c R . .
H14 H 0.9179 0.5298 0.3080 0.133 Uiso 1.00 1 c R . .
H15 H 0.8502 0.6004 0.2618 0.133 Uiso 1.00 1 c R . .
H16 H 0.1679 0.6189 0.2254 0.122 Uiso 1.00 1 c R . .
H17 H 0.1183 0.5578 0.2748 0.122 Uiso 1.00 1 c R . .
H18 H 0.2168 0.4553 0.5866 0.117 Uiso 1.00 1 c R . .
H19 H 0.1846 0.3637 0.5611 0.117 Uiso 1.00 1 c R . .
H20 H 0.7449 0.3235 0.4079 0.092 Uiso 1.00 1 c R . .
H21 H 0.9775 0.3480 0.5946 0.117 Uiso 1.00 1 c R . .
H22 H 0.7439 0.4983 0.1215 0.118 Uiso 1.00 1 c R . .
H23 H 0.6934 0.5648 0.1650 0.118 Uiso 1.00 1 c R . .
H24 H 0.7693 0.3548 0.2369 0.139 Uiso 1.00 1 c R . .
H25 H 0.3161 0.6356 0.3907 0.137 Uiso 1.00 1 c R . .
H26 H 0.4526 0.3564 0.6213 0.118 Uiso 1.00 1 c R . .
H27 H 0.1827 0.4324 0.4972 0.117 Uiso 1.00 1 c R . .
H28 H 0.8520 0.2661 0.5180 0.114 Uiso 1.00 1 c R . .
H29 H 0.6421 0.0822 0.4449 0.178 Uiso 1.00 1 c R . .
H30 H 0.9075 0.5400 0.2174 0.133 Uiso 1.00 1 c R . .
H31 H 0.7060 0.5742 0.4721 0.104 Uiso 1.00 1 c R . .
H32 H 0.5502 0.7589 0.2767 0.116 Uiso 1.00 1 c R . .
H33 H 0.6321 0.6959 0.5041 0.125 Uiso 1.00 1 c R . .
H34 H 0.9957 0.4865 0.5614 0.114 Uiso 1.00 1 c R . .
H35 H 0.2877 0.6751 0.3069 0.137 Uiso 1.00 1 c R . .
H36 H 0.5514 0.7866 0.4076 0.114 Uiso 1.00 1 c R . .
H37 H 0.8905 0.5431 0.4507 0.100 Uiso 1.00 1 c R . .
H38 H 0.1607 0.5228 0.2057 0.122 Uiso 1.00 1 c R . .
H39 H 0.3892 0.6269 0.3342 0.137 Uiso 1.00 1 c R . .
H40 H 0.6623 0.1515 0.5097 0.178 Uiso 1.00 1 c R . .
H41 H 0.6493 0.1765 0.4217 0.178 Uiso 1.00 1 c R . .
H42 H 0.6522 0.4733 0.1562 0.118 Uiso 1.00 1 c R . .
H43 H 0.8788 0.3831 0.2760 0.139 Uiso 1.00 1 c R . .
H44 H 0.8394 0.3891 0.1849 0.139 Uiso 1.00 1 c R . .
H45 H 0.3673 0.2902 0.6157 0.118 Uiso 1.00 1 c R . .
H46 H 0.3658 0.3721 0.6644 0.118 Uiso 1.00 1 c R . .

loop_
_atom_site_aniso_label
_atom_site_aniso_U_11
_atom_site_aniso_U_22
_atom_site_aniso_U_33
_atom_site_aniso_U_12
_atom_site_aniso_U_13
_atom_site_aniso_U_23
Si1 0.0523(7) 0.0473(7) 0.0675(8) -0.0122(6) 0.0182(6) 0.0011(7)
O1 0.067(2) 0.043(2) 0.071(2) 0.005(1) 0.033(2) 0.001(2)
O2 0.078(2) 0.064(2) 0.074(2) 0.015(2) 0.036(2) 0.008(2)
O3 0.073(2) 0.055(2) 0.052(2) -0.016(2) 0.027(2) -0.004(1)
O8 0.081(2) 0.060(2) 0.073(2) -0.014(2) 0.033(2) -0.026(2)
O4 0.063(2) 0.048(2) 0.063(2) -0.007(1) 0.003(2) 0.005(2)
O5 0.056(2) 0.052(2) 0.060(2) -0.012(1) 0.024(2) -0.011(1)
O6 0.073(2) 0.058(2) 0.054(2) -0.008(2) 0.006(2) 0.010(2)
O7 0.103(3) 0.054(2) 0.105(3) -0.001(2) 0.017(2) -0.007(2)
N1 0.088(3) 0.076(3) 0.097(3) -0.011(2) 0.036(3) -0.030(3)
N2 0.057(2) 0.048(2) 0.056(2) -0.011(2) -0.003(2) -0.003(2)
N3 0.089(3) 0.052(3) 0.074(3) -0.021(2) 0.017(2) 0.010(2)
N4 0.125(4) 0.117(4) 0.107(4) -0.065(3) -0.042(3) 0.037(3)
C1 0.051(3) 0.048(3) 0.054(3) -0.006(2) 0.014(2) -0.004(2)
C2 0.046(2) 0.051(3) 0.058(3) -0.009(2) 0.015(2) -0.002(2)
C3 0.050(3) 0.046(3) 0.054(3) -0.010(2) 0.017(2) 0.000(2)
C32 0.055(3) 0.055(3) 0.066(3) -0.012(2) 0.015(2) -0.015(2)
C4 0.052(3) 0.038(2) 0.052(3) -0.011(2) 0.006(2) -0.002(2)
C5 0.047(2) 0.033(2) 0.049(3) -0.005(2) 0.011(2) -0.003(2)
C33 0.052(3) 0.044(3) 0.067(3) -0.011(2) 0.019(2) -0.009(2)
C6 0.051(3) 0.035(2) 0.051(3) -0.011(2) 0.017(2) -0.003(2)
C34 0.060(3) 0.038(2) 0.060(3) -0.007(2) 0.018(2) -0.005(2)
C7 0.071(3) 0.057(3) 0.062(3) -0.007(3) 0.026(3) -0.013(2)
C8 0.077(4) 0.056(3) 0.081(4) 0.009(3) 0.041(3) 0.009(3)
C9 0.136(5) 0.053(3) 0.139(5) 0.010(3) 0.069(4) -0.013(3)
C10 0.088(4) 0.124(5) 0.086(4) 0.056(4) 0.018(3) 0.019(4)
C11 0.074(3) 0.064(3) 0.059(3) -0.005(3) 0.032(3) -0.005(3)
C12 0.102(4) 0.087(4) 0.105(4) -0.015(3) 0.051(4) -0.018(3)
C13 0.143(5) 0.099(4) 0.051(3) -0.002(4) 0.016(3) 0.000(3)
C14 0.080(4) 0.088(4) 0.078(4) 0.016(3) 0.005(3) 0.014(3)
C15 0.115(5) 0.106(5) 0.207(8) 0.012(5) 0.081(5) -0.014(5)
C16 0.076(3) 0.061(3) 0.085(4) -0.015(3) 0.044(3) -0.004(3)
C17 0.115(5) 0.107(5) 0.074(4) -0.000(4) 0.037(3) -0.002(3)
C18 0.099(4) 0.119(5) 0.115(5) -0.048(4) 0.056(4) -0.002(4)
C19 0.108(5) 0.093(4) 0.146(6) 0.005(4) 0.073(4) -0.010(4)
C20 0.049(3) 0.061(3) 0.068(3) -0.017(2) 0.009(2) 0.007(2)
C21 0.073(4) 0.074(4) 0.103(5) -0.020(3) 0.001(3) 0.024(3)
C22 0.072(4) 0.097(5) 0.116(5) -0.014(3) -0.016(3) 0.017(4)
C23 0.082(4) 0.110(5) 0.101(5) 0.017(4) 0.009(3) 0.031(4)
C24 0.103(5) 0.061(4) 0.119(5) 0.017(3) 0.017(4) 0.027(4)
C25 0.069(3) 0.057(3) 0.104(4) -0.008(3) 0.014(3) 0.006(3)
C26 0.053(3) 0.043(3) 0.079(3) -0.008(2) 0.019(3) -0.002(3)
C27 0.103(5) 0.072(4) 0.083(4) -0.011(3) 0.022(3) -0.009(3)
C28 0.131(6) 0.088(5) 0.091(5) 0.003(4) 0.016(4) -0.029(4)
C29 0.093(4) 0.062(4) 0.131(6) -0.004(3) 0.041(4) -0.025(4)
C30 0.083(4) 0.067(4) 0.141(6) 0.011(3) 0.023(4) 0.017(4)
C31 0.086(4) 0.069(4) 0.080(4) -0.001(3) 0.013(3) 0.005(3)

loop_
_geom_bond_atom_site_label_1
_geom_bond_atom_site_label_2
_geom_bond_distance
_geom_bond_publ_flag
_geom_bond_site_symmetry_1
_geom_bond_site_symmetry_2
Si(1) O(5) 1.668(3) ? . .
Si(1) C(16) 1.876(6) ? . .
Si(1) C(20) 1.856(4) ? . .
Si(1) C(26) 1.885(5) ? . .
O(1) C(1) 1.417(5) ? . .
O(1) C(8) 1.449(6) ? . .
O(2) C(2) 1.417(5) ? . .
O(2) C(8) 1.430(6) ? . .
O(3) C(3) 1.435(5) ? . .
O(3) C(11) 1.427(6) ? . .
O(8) C(32) 1.421(6) ? . .
O(8) C(11) 1.440(6) ? . .
O(4) C(4) 1.446(4) ? . .
O(4) C(14) 1.437(6) ? . .
O(5) C(33) 1.432(5) ? . .
O(6) C(34) 1.402(4) ? . .
O(7) C(14) 1.365(6) ? . .
O(7) C(15) 1.414(8) ? . .
N(1) C(7) 1.128(7) ? . .
N(2) N(3) 1.200(5) ? . .
N(2) C(6) 1.494(5) ? . .
N(3) N(4) 1.149(6) ? . .
C(1) C(2) 1.559(6) ? . .
C(1) C(6) 1.524(6) ? . .
C(2) C(3) 1.549(5) ? . .
C(3) C(32) 1.522(5) ? . .
C(3) C(4) 1.524(6) ? . .
C(4) C(5) 1.522(6) ? . .
C(5) C(33) 1.528(5) ? . .
C(5) C(6) 1.523(5) ? . .
C(6) C(34) 1.537(6) ? . .
C(34) C(7) 1.503(6) ? . .
C(8) C(9) 1.504(7) ? . .
C(8) C(10) 1.506(6) ? . .
C(11) C(12) 1.496(7) ? . .
C(11) C(13) 1.510(6) ? . .
C(16) C(17) 1.518(6) ? . .
C(16) C(18) 1.552(7) ? . .
C(16) C(19) 1.545(7) ? . .
C(20) C(21) 1.388(6) ? . .
C(20) C(25) 1.392(6) ? . .
C(21) C(22) 1.376(7) ? . .
C(22) C(23) 1.361(8) ? . .
C(23) C(24) 1.368(8) ? . .
C(24) C(25) 1.379(7) ? . .
C(26) C(27) 1.394(7) ? . .
C(26) C(31) 1.375(6) ? . .
C(27) C(28) 1.383(8) ? . .
C(28) C(29) 1.349(8) ? . .
C(29) C(30) 1.37(1) ? . .
C(30) C(31) 1.404(8) ? . .
O(6) H(1) 1.0231 ? . .
C(1) H(5) 0.9514 ? . .
C(2) H(8) 0.9468 ? . .
C(32) H(9) 0.9493 ? . .
C(32) H(10) 0.9519 ? . .
C(4) H(7) 0.9483 ? . .
C(5) H(6) 0.9518 ? . .
C(33) H(2) 0.9499 ? . .
C(33) H(3) 0.9526 ? . .
C(34) H(4) 0.9498 ? . .
C(9) H(25) 0.9632 ? . .
C(9) H(35) 0.9507 ? . .
C(9) H(39) 0.9565 ? . .
C(10) H(16) 0.9610 ? . .
C(10) H(17) 0.9480 ? . .
C(10) H(38) 0.9590 ? . .
C(12) H(18) 0.9611 ? . .
C(12) H(19) 0.9512 ? . .
C(12) H(27) 0.9567 ? . .
C(13) H(26) 0.9569 ? . .
C(13) H(45) 0.9468 ? . .
C(13) H(46) 0.9639 ? . .
C(14) H(12) 0.9557 ? . .
C(14) H(13) 0.9545 ? . .
C(15) H(29) 0.9611 ? . .
C(15) H(40) 0.9473 ? . .
C(15) H(41) 0.9658 ? . .
C(17) H(22) 0.9643 ? . .
C(17) H(23) 0.9518 ? . .
C(17) H(42) 0.9563 ? . .
C(18) H(14) 0.9604 ? . .
C(18) H(15) 0.9494 ? . .
C(18) H(30) 0.9582 ? . .
C(19) H(24) 0.9592 ? . .
C(19) H(43) 0.9505 ? . .
C(19) H(44) 0.9594 ? . .
C(21) H(37) 0.9479 ? . .
C(22) H(34) 0.9495 ? . .
C(23) H(21) 0.9492 ? . .
C(24) H(28) 0.9515 ? . .
C(25) H(20) 0.9483 ? . .
C(27) H(31) 0.9517 ? . .
C(28) H(33) 0.9511 ? . .
C(29) H(36) 0.9523 ? . .
C(30) H(32) 0.9503 ? . .
C(31) H(11) 0.9510 ? . .
